data_4514814
loop_
_publ_author_name
'Luo, Weiwei'
'Sun, Zhicheng'
'Fernando, E. H. Nisala'
'Nesterov, Vladimir N.'
'Cundari, Thomas R.'
'Wang, Hong'

_publ_section_title
;
 Asymmetric Ring-Opening of Donor--Acceptor Cyclopropanes with Primary
 Arylamines Catalyzed by a Chiral Heterobimetallic Catalyst
;
_journal_issue 9
_journal_name_full 'ACS Catalysis'
_journal_page_first 8285
_journal_paper_doi 10.1021/acscatal.9b02523
_journal_volume 9
_journal_year 2019
_chemical_absolute_configuration ad
_chemical_formula_moiety 'C20 H23 N O5'
_chemical_formula_sum 'C20 H23 N O5'
_chemical_formula_weight 357.39
_space_group_crystal_system orthorhombic
_space_group_IT_number 19
_space_group_name_Hall 'P 2ac 2ab'
_space_group_name_H-M_alt 'P 21 21 21'
_symmetry_space_group_name_Hall 'P 2ac 2ab'
_symmetry_space_group_name_H-M 'P 21 21 21'
_atom_sites_solution_hydrogens mixed
_atom_sites_solution_primary dual
_audit_creation_date 2018-08-02
_audit_creation_method
;
Olex2 1.2-ac3
(compiled 2017.01.05 svn.r3372 for Rigaku Oxford Diffraction, GUI svn.r5289)
;
_cell_angle_alpha 90
_cell_angle_beta 90
_cell_angle_gamma 90
_cell_formula_units_Z 4
_cell_length_a 5.78428(3)
_cell_length_b 12.07053(5)
_cell_length_c 25.84988(10)
_cell_measurement_reflns_used 49523
_cell_measurement_temperature 100.01(10)
_cell_measurement_theta_max 76.4110
_cell_measurement_theta_min 3.4110
_cell_volume 1804.821(14)
_computing_cell_refinement 'CrysAlisPro 1.171.40.12b (Rigaku OD, 2018)'
_computing_data_collection 'CrysAlisPro 1.171.40.12b (Rigaku OD, 2018)'
_computing_data_reduction 'CrysAlisPro 1.171.40.12b (Rigaku OD, 2018)'
_computing_molecular_graphics 'Olex2 (Dolomanov et al., 2009)'
_computing_publication_material 'Olex2 (Dolomanov et al., 2009)'
_computing_structure_refinement 'ShelXL (Sheldrick, 2015)'
_computing_structure_solution 'XT (Sheldrick, 2015)'
_diffrn_ambient_environment N~2~
_diffrn_ambient_temperature 100.01(10)
_diffrn_detector 'CCD plate'
_diffrn_detector_type HyPix
_diffrn_measured_fraction_theta_full 0.995
_diffrn_measured_fraction_theta_max 0.992
_diffrn_measurement_details
;
List of Runs (angles in degrees, time in seconds):

  # Type    Start    End  Width  t~exp~   \w     \q     \k     \f   Frames
--------------------------------------------------------------------------
  1  \w     16.00  41.00   0.50    5.00    --   38.00  74.00  40.40   50
  2  \w     31.00  57.00   0.50    5.00    --   47.20  57.00  30.00   52
  3  \w     35.00 114.00   0.50    5.00    --   47.20  19.00  30.00  158
  4  \w     86.00 113.00   0.50    5.00    --   47.20  57.00  30.00   54
  5  \w     84.00 123.00   0.50    5.00    --   54.00  65.00  98.61   78
  6  \w     75.00 101.00   0.50    5.00    --   47.20  63.00 160.53   52
  7  \w     35.00  61.00   0.50    5.00    --   50.00  66.00  41.08   52
  8  \w     36.00  74.00   0.50    5.00    --   54.00  65.00  98.61   76
  9  \w     30.00  56.00   0.50    5.00    --   47.20  63.00 160.53   52
 10  \w     42.00  75.00   0.50    5.00    --   62.00  69.00  96.95   66
 11  \w     38.00  79.00   0.50    5.00    --   58.00  67.00  71.82   82
 12  \w     92.00 178.00   0.50    0.50    --  105.24  61.00 -30.00  172
 13  \w    140.00 172.00   0.50    0.50    --  105.24  61.00 -90.00   64
 14  \w    146.00 172.00   0.50    0.50    --  105.24  77.00-150.00   52
 15  \w    113.00 138.00   0.50    0.50    --  105.24 116.00 -60.00   50
 16  \w     97.00 174.00   0.50    0.50    --  105.24  61.00-120.00  154
 17  \w     91.00 145.00   0.50    0.50    --  105.24  77.00-150.00  108
 18  \w     89.00 137.00   0.50    0.50    --  105.24  77.00-180.00   96
 19  \w     91.00 134.00   0.50    0.50    --  105.24  61.00 -90.00   86
 20  \w    101.00 154.00   0.50    0.50    --  105.24  45.00 -60.00  106
 21  \w     85.00 137.00   0.50    0.50    --  105.24  77.00 -30.00  104
 22  \w     89.00 178.00   0.50    0.50    --  105.24  61.00   0.00  178
 23  \w    131.00 178.00   0.50    0.50    --  105.24  77.00  90.00   94
 24  \w    127.00 153.00   0.50    0.50    --  105.24  61.00  60.00   52
 25  \w     93.00 178.00   0.50    0.50    --  105.24  61.00 150.00  170
 26  \w     90.00 115.00   0.50    0.50    --  105.24 163.00  88.00   50
 27  \w     71.00 119.00   0.50    5.00    --   47.20 163.00  88.00   96
 28  \w     51.00  88.00   0.50    5.00    --   70.00  67.00 -51.01   74
 29  \w     92.00 176.00   0.50    0.50    --  105.24  61.00  30.00  168
 30  \w     93.00 178.00   0.50    0.50    --  105.24  30.00 120.00  170
 31  \w     86.00 118.00   0.50    0.50    --  105.24  77.00  90.00   64
 32  \w     89.00 119.00   0.50    0.50    --  105.24  61.00  60.00   60
 33  \w     39.00 110.00   0.50    5.00    --   58.00  67.00-101.91  142
 34  \w     72.00 106.00   0.50    5.00    --   47.20  19.00-180.00   68
 35  \w     36.00  61.00   0.50    5.00    --   47.20  19.00-180.00   50
 36  \w     34.00  62.00   0.50    5.00    --   47.20  57.00-120.00   56
 37  \w     32.00  57.00   0.50    5.00    --   47.20  57.00-150.00   50
 38  \w     38.00  63.00   0.50    5.00    --   58.00  67.00-117.61   50
 39  \w     26.00  94.00   0.50    5.00    --   42.00  68.00 -54.99  136
 40  \w     92.00 157.00   0.50    0.50    --  105.24  61.00-150.00  130
 41  \w     57.00 100.00   0.50    0.50    --  105.24 -94.00-150.00   86
 42  \w     47.00 112.00   0.50    0.50    --  105.24-116.00-149.00  130
 43  \w     43.00 120.00   0.50    0.50    --  105.24 -61.00-180.00  154
 44  \w     27.00  91.00   0.50    5.00    --   47.20-116.00-149.00  128
 45  \w     32.00 109.00   0.50    0.50    --  105.24 -94.00 -30.00  154
 46  \w     74.00 110.00   0.50    0.50    --  105.24 -94.00  30.00   72
 47  \w     97.00 122.00   0.50    0.50    --  105.24-163.00  62.00   50
 48  \w     89.00 114.00   0.50    5.00    --   47.20-163.00  62.00   50
 49  \w     32.00  98.00   0.50    0.50    --  105.24 -94.00 150.00  132
 50  \w     42.00  67.00   0.50    0.50    --  105.24 -94.00  30.00   50
 51  \w     32.00 128.00   0.50    0.50    --  105.24 -77.00  30.00  192
 52  \w     36.00  63.00   0.50    0.50    --  105.24 -45.00-120.00   54
 53  \w     15.00  41.00   0.50    5.00    --   38.00  75.00  68.63   52
 54  \w     15.00  40.00   0.50    5.00    --   38.00  76.00  12.51   50
 55  \w     14.00  39.00   0.50    5.00    --   38.00  78.00 -24.38   50
 56  \w    -13.00  12.00   0.50    5.00    --   22.00 101.00  51.64   50
 57  \w    -11.00  19.00   0.50    5.00    --   22.00  97.00 104.21   60
 58  \w     -7.00  18.00   0.50    5.00    --   26.00  97.00 161.88   50
 59  \w     30.00  56.00   0.50    0.50    --  105.24 -30.00 120.00   52
 60  \w     30.00  58.00   0.50    0.50    --  105.24 -30.00  60.00   56
 61  \w    -11.00  14.00   0.50    5.00    --   22.00  96.00-102.72   50
 62  \w    -13.00  16.00   0.50    5.00    --   22.00 100.00-152.91   58
 63  \w    -69.00 -44.00   0.50    5.00    --  -47.20 116.00 -60.00   50
 64  \w    -73.00 -14.00   0.50    0.50    --  -86.25 116.00 -60.00  118
 65  \w    -76.00 -51.00   0.50    0.50    --  -86.25 163.00  88.00   50
 66  \w   -101.00 -55.00   0.50    5.00    --  -47.20 163.00  88.00   92
 67  \w   -113.00 -87.00   0.50    0.50    --  -86.25 163.00  88.00   52
 68  \w    -82.00 -56.00   0.50    0.50    --  -70.00 -58.00   5.19   52
 69  \w    -78.00 -51.00   0.50    0.50    --  -70.00 -68.00 -53.00   54
 70  \w    -81.00 -51.00   0.50    0.50    --  -70.00 -67.00 -77.80   60
 71  \w    -84.00 -59.00   0.50    0.50    --  -78.00 -65.00 -31.72   50
 72  \w    -81.00 -56.00   0.50    0.50    --  -74.00 -63.00  33.39   50
 73  \w    -86.00 -60.00   0.50    0.50    --  -74.00 -57.00 108.39   52
 74  \w    -81.00 -55.00   0.50    0.50    --  -74.00 -68.00 158.25   52
 75  \w    -79.00 -51.00   0.50    0.50    --  -70.00 -65.00 174.19   56
 76  \w    -85.00 -59.00   0.50    0.50    --  -78.00 -65.00 175.03   52
 77  \w   -103.00 -68.00   0.50    0.50    --  -82.00 -57.00 135.51   70
 78  \w    -89.00 -63.00   0.50    0.50    --  -74.00 -55.00  81.07   52
 79  \w    -94.00 -69.00   0.50    0.50    --  -86.25 -61.00  36.28   50
 80  \w    -91.00 -66.00   0.50    0.50    --  -86.00 -67.00  -7.57   50
 81  \w    -93.00 -67.00   0.50    0.50    --  -82.00 -61.00 -55.30   52
 82  \w    -93.00 -68.00   0.50    0.50    --  -86.25 -64.00 -66.84   50
 83  \w    -95.00 -70.00   0.50    0.50    --  -86.25 -62.00-105.11   50
 84  \w    -91.00 -65.00   0.50    0.50    --  -82.00 -59.00-155.96   52
 85  \w    -92.00 -67.00   0.50    0.50    --  -86.25 -65.00-113.35   50
 86  \w    -96.00 -71.00   0.50    0.50    --  -86.25 -61.00 -97.34   50
 87  \w    -95.00 -68.00   0.50    0.50    --  -86.25 -68.00 -80.44   54
 88  \w    -91.00 -66.00   0.50    0.50    --  -86.00 -67.00-121.39   50
 89  \w    -93.00 -68.00   0.50    0.50    --  -86.25 -66.00-151.84   50
 90  \w   -106.00 -81.00   0.50    5.00    --  -47.20-116.00-149.00   50
 91  \w    -95.00 -70.00   0.50    0.50    --  -86.25 -69.00  58.74   50
 92  \w    -94.00 -69.00   0.50    0.50    --  -86.25 -61.00 106.65   50
 93  \w    -95.00 -70.00   0.50    0.50    --  -86.25 -60.00  79.06   50
 94  \w    -95.00 -70.00   0.50    0.50    --  -86.25 -69.00  42.44   50
 95  \w    -94.00 -69.00   0.50    0.50    --  -86.25 -61.00   0.00   50
 96  \w    -94.00 -69.00   0.50    0.50    --  -86.25 -61.00  21.24   50
 97  \w   -112.00 -66.00   0.50    0.50    --  -86.25 -68.00 -23.77   92
 98  \w    -94.00 -69.00   0.50    0.50    --  -86.25 -61.00  90.00   50
 99  \w    -93.00 -68.00   0.50    0.50    --  -86.25 -63.00 141.22   50
100  \w    -97.00 -69.00   0.50    0.50    --  -86.25 -60.00 160.59   56
101  \w   -125.00 -66.00   0.50    0.50    --  -86.25 -68.00 128.32  118
102  \w   -116.00 -69.00   0.50    0.50    --  -86.25 -65.00  73.34   94
103  \w   -105.00 -80.00   0.50    5.00    --  -47.20-163.00  62.00   50
104  \w   -120.00 -95.00   0.50    0.50    --  -86.25-163.00  62.00   50
105  \w   -159.00-134.00   0.50    0.50    --  -86.25 -64.00 -66.84   50
106  \w   -159.00-133.00   0.50    0.50    --  -86.25 -61.00 -97.34   52
107  \w   -149.00-124.00   0.50    0.50    --  -86.25 -65.00-113.35   50
108  \w   -142.00-117.00   0.50    0.50    --  -86.25 -66.00-151.84   50
109  \w   -113.00 -69.00   0.50    0.50    --  -86.25 -67.00-161.46   88
110  \w   -142.00-117.00   0.50    0.50    --  -86.25-116.00-149.00   50
111  \w   -156.00-130.00   0.50    0.50    --  -86.25 -62.00-105.11   52
112  \w   -156.00-112.00   0.50    0.50    --  -86.25 -68.00 -80.44   88
113  \w   -153.00-127.00   0.50    0.50    --  -86.25 -61.00  90.00   52
114  \w   -157.00-131.00   0.50    0.50    --  -86.25 -60.00 160.59   52
115  \w   -158.00-133.00   0.50    0.50    --  -86.25 -63.00 141.22   50
;
_diffrn_measurement_device 'four-circle diffractometer'
_diffrn_measurement_device_type 'XtaLAB Synergy, Dualflex, HyPix'
_diffrn_measurement_method '\w scans'
_diffrn_orient_matrix_type 'CrysAlisPro convention (1999,Acta A55,543-557)'
_diffrn_orient_matrix_UB_11 0.0537061000
_diffrn_orient_matrix_UB_12 -0.1207738000
_diffrn_orient_matrix_UB_13 -0.0150778000
_diffrn_orient_matrix_UB_21 -0.0547957000
_diffrn_orient_matrix_UB_22 0.0270026000
_diffrn_orient_matrix_UB_23 -0.0569541000
_diffrn_orient_matrix_UB_31 0.2549715000
_diffrn_orient_matrix_UB_32 0.0312343000
_diffrn_orient_matrix_UB_33 -0.0090644000
_diffrn_radiation_monochromator mirror
_diffrn_radiation_probe x-ray
_diffrn_radiation_type CuK\a
_diffrn_radiation_wavelength 1.54184
_diffrn_reflns_av_R_equivalents 0.0265
_diffrn_reflns_av_unetI/netI 0.0085
_diffrn_reflns_Laue_measured_fraction_full 0.995
_diffrn_reflns_Laue_measured_fraction_max 0.992
_diffrn_reflns_limit_h_max 7
_diffrn_reflns_limit_h_min -6
_diffrn_reflns_limit_k_max 15
_diffrn_reflns_limit_k_min -15
_diffrn_reflns_limit_l_max 32
_diffrn_reflns_limit_l_min -32
_diffrn_reflns_number 53639
_diffrn_reflns_point_group_measured_fraction_full 0.996
_diffrn_reflns_point_group_measured_fraction_max 0.989
_diffrn_reflns_theta_full 67.684
_diffrn_reflns_theta_max 74.494
_diffrn_reflns_theta_min 3.419
_diffrn_source 'micro-focus sealed X-ray tube'
_diffrn_source_type 'PhotonJet (Cu) X-ray Source'
_exptl_absorpt_coefficient_mu 0.777
_exptl_absorpt_correction_T_max 1.00000
_exptl_absorpt_correction_T_min 0.88440
_exptl_absorpt_correction_type multi-scan
_exptl_absorpt_process_details
;
CrysAlisPro 1.171.40.12b (Rigaku Oxford Diffraction, 2018)
Empirical absorption correction using spherical harmonics,
 implemented in SCALE3 ABSPACK scaling algorithm.
;
_exptl_crystal_colour 'clear intense colourless'
_exptl_crystal_density_diffrn 1.315
_exptl_crystal_description block
_exptl_crystal_F_000 760
_exptl_crystal_size_max 0.1
_exptl_crystal_size_mid 0.062
_exptl_crystal_size_min 0.054
_refine_diff_density_max 0.188
_refine_diff_density_min -0.133
_refine_diff_density_rms 0.029
_refine_ls_abs_structure_details
;
 Flack x determined using 1495 quotients [(I+)-(I-)]/[(I+)+(I-)]
 (Parsons, Flack and Wagner, Acta Cryst. B69 (2013) 249-259).
;
_refine_ls_abs_structure_Flack 0.02(2)
_refine_ls_extinction_coef 0.0034(5)
_refine_ls_extinction_expression Fc^*^=kFc[1+0.001xFc^2^\l^3^/sin(2\q)]^-1/4^
_refine_ls_extinction_method 'SHELXL-2018/3 (Sheldrick 2018)'
_refine_ls_goodness_of_fit_ref 1.053
_refine_ls_hydrogen_treatment mixed
_refine_ls_matrix_type full
_refine_ls_number_parameters 243
_refine_ls_number_reflns 3648
_refine_ls_number_restraints 0
_refine_ls_restrained_S_all 1.053
_refine_ls_R_factor_all 0.0232
_refine_ls_R_factor_gt 0.0229
_refine_ls_shift/su_max 0.001
_refine_ls_shift/su_mean 0.000
_refine_ls_structure_factor_coef Fsqd
_refine_ls_weighting_details 'w=1/[\s^2^(Fo^2^)+(0.0313P)^2^+0.3503P] where P=(Fo^2^+2Fc^2^)/3'
_refine_ls_weighting_scheme calc
_refine_ls_wR_factor_gt 0.0592
_refine_ls_wR_factor_ref 0.0594
_reflns_Friedel_coverage 0.703
_reflns_Friedel_fraction_full 0.997
_reflns_Friedel_fraction_max 0.984
_reflns_number_gt 3631
_reflns_number_total 3648
_reflns_threshold_expression 'I > 2\s(I)'
_cod_data_source_file cs9b02523_si_003.cif
_cod_data_source_block str0063lt100k
_cod_database_code 4514814
_shelx_shelxl_version_number 2018/3
_chemical_oxdiff_formula C20H23NO5
_shelx_space_group_comment
;
The symmetry employed for this shelxl refinement is uniquely defined
by the following loop, which should always be used as a source of
symmetry information in preference to the above space-group names.
They are only intended as comments.
;
_diffrn_oxdiff_ac3_digest_frames
;
01f3420aaeb41ecba762fee3797f7a83e000026a153
;
_reflns_odcompleteness_completeness 99.48
_reflns_odcompleteness_iscentric 1
_reflns_odcompleteness_theta 66.97
_olex2_refinement_description
;
1. Fixed Uiso
 At 1.2 times of:
  All C(H) groups, All C(H,H) groups
 At 1.5 times of:
  All C(H,H,H) groups
2.a Ternary CH refined with riding coordinates:
 C1(H1A), C3(H3)
2.b Secondary CH2 refined with riding coordinates:
 C2(H2A,H2B)
2.c Aromatic/amide H refined with riding coordinates:
 C9(H9), C10(H10), C11(H11), C12(H12), C13(H13), C15(H15), C16(H16), C18(H18),
 C19(H19)
2.d Idealised Me refined as rotating group:
 C6(H6A,H6B,H6C), C7(H7A,H7B,H7C), C20(H20A,H20B,H20C)
;
_olex2_submission_special_instructions 'No special instructions were received'
_oxdiff_exptl_absorpt_empirical_details
;
Empirical correction (ABSPACK) includes:
- Absorption correction using spherical harmonics
- Frame scaling
;
_oxdiff_exptl_absorpt_empirical_full_max 1.398
_oxdiff_exptl_absorpt_empirical_full_min 0.805

loop_
_space_group_symop_operation_xyz
'x, y, z'
'-x+1/2, -y, z+1/2'
'-x, y+1/2, -z+1/2'
'x+1/2, -y+1/2, -z'

loop_
_atom_site_label
_atom_site_type_symbol
_atom_site_fract_x
_atom_site_fract_y
_atom_site_fract_z
_atom_site_U_iso_or_equiv
_atom_site_adp_type
_atom_site_occupancy
_atom_site_site_symmetry_order
_atom_site_calc_flag
_atom_site_refinement_flags_posn
O1 O 0.94474(18) 0.59285(9) 0.67526(4) 0.0267(2) Uani 1 1 d .
O2 O 0.77653(18) 0.73125(8) 0.71941(4) 0.0218(2) Uani 1 1 d .
O3 O 0.64576(18) 0.52605(10) 0.79285(4) 0.0274(2) Uani 1 1 d .
O4 O 0.29040(18) 0.59014(8) 0.77461(3) 0.0221(2) Uani 1 1 d .
O5 O 0.18489(18) 0.66882(8) 0.39872(4) 0.0216(2) Uani 1 1 d .
N1 N 0.3347(2) 0.53719(10) 0.60326(4) 0.0181(2) Uani 1 1 d .
C1 C 0.5259(2) 0.46640(10) 0.61879(5) 0.0163(3) Uani 1 1 d .
H1A H 0.672688 0.501538 0.606584 0.020 Uiso 1 1 calc R
C2 C 0.5339(3) 0.46048(11) 0.67833(5) 0.0189(3) Uani 1 1 d .
H2A H 0.393541 0.421844 0.690767 0.023 Uiso 1 1 calc R
H2B H 0.669423 0.415675 0.688786 0.023 Uiso 1 1 calc R
C3 C 0.5488(2) 0.57422(11) 0.70487(5) 0.0173(3) Uani 1 1 d .
H3 H 0.425555 0.623063 0.690173 0.021 Uiso 1 1 calc R
C4 C 0.7805(3) 0.63076(12) 0.69752(5) 0.0189(3) Uani 1 1 d .
C5 C 0.5053(2) 0.56086(10) 0.76271(5) 0.0177(3) Uani 1 1 d .
C6 C 0.9836(3) 0.79769(12) 0.71347(6) 0.0271(3) Uani 1 1 d .
H6A H 1.010654 0.812150 0.676657 0.041 Uiso 1 1 calc GR
H6B H 1.116117 0.757693 0.727933 0.041 Uiso 1 1 calc GR
H6C H 0.964026 0.868135 0.731797 0.041 Uiso 1 1 calc GR
C7 C 0.2267(3) 0.58254(13) 0.82883(5) 0.0255(3) Uani 1 1 d .
H7A H 0.060116 0.594996 0.832504 0.038 Uiso 1 1 calc GR
H7B H 0.311179 0.638750 0.848604 0.038 Uiso 1 1 calc GR
H7C H 0.265908 0.508730 0.841967 0.038 Uiso 1 1 calc GR
C8 C 0.5134(2) 0.34996(10) 0.59598(5) 0.0166(3) Uani 1 1 d .
C9 C 0.3178(3) 0.28449(11) 0.60285(5) 0.0204(3) Uani 1 1 d .
H9 H 0.192186 0.311564 0.622865 0.024 Uiso 1 1 calc R
C10 C 0.3048(3) 0.17971(12) 0.58066(6) 0.0238(3) Uani 1 1 d .
H10 H 0.171050 0.135322 0.585754 0.029 Uiso 1 1 calc R
C11 C 0.4872(3) 0.13991(11) 0.55103(5) 0.0234(3) Uani 1 1 d .
H11 H 0.477674 0.068668 0.535565 0.028 Uiso 1 1 calc R
C12 C 0.6828(3) 0.20417(11) 0.54409(5) 0.0216(3) Uani 1 1 d .
H12 H 0.807933 0.177012 0.523948 0.026 Uiso 1 1 calc R
C13 C 0.6960(3) 0.30874(11) 0.56668(5) 0.0186(3) Uani 1 1 d .
H13 H 0.831097 0.352390 0.562038 0.022 Uiso 1 1 calc R
C14 C 0.2958(2) 0.56631(10) 0.55184(5) 0.0157(3) Uani 1 1 d .
C15 C 0.4597(2) 0.54903(10) 0.51269(5) 0.0165(3) Uani 1 1 d .
H15 H 0.601595 0.513203 0.520632 0.020 Uiso 1 1 calc R
C16 C 0.4163(2) 0.58388(11) 0.46239(5) 0.0175(3) Uani 1 1 d .
H16 H 0.529062 0.571529 0.436301 0.021 Uiso 1 1 calc R
C17 C 0.2108(2) 0.63640(10) 0.44974(5) 0.0165(3) Uani 1 1 d .
C18 C 0.0469(2) 0.65523(10) 0.48802(5) 0.0168(3) Uani 1 1 d .
H18 H -0.093717 0.691873 0.479808 0.020 Uiso 1 1 calc R
C19 C 0.0894(2) 0.62023(10) 0.53847(5) 0.0164(3) Uani 1 1 d .
H19 H -0.023849 0.633157 0.564391 0.020 Uiso 1 1 calc R
C20 C -0.0469(2) 0.67175(12) 0.37985(5) 0.0204(3) Uani 1 1 d .
H20A H -0.045340 0.681416 0.342211 0.031 Uiso 1 1 calc GR
H20B H -0.129677 0.733742 0.395873 0.031 Uiso 1 1 calc GR
H20C H -0.124981 0.602119 0.388515 0.031 Uiso 1 1 calc GR
H1 H 0.214(4) 0.5372(16) 0.6241(8) 0.031(5) Uiso 1 1 d .

loop_
_atom_site_aniso_label
_atom_site_aniso_U_11
_atom_site_aniso_U_22
_atom_site_aniso_U_33
_atom_site_aniso_U_23
_atom_site_aniso_U_13
_atom_site_aniso_U_12
O1 0.0203(5) 0.0364(6) 0.0234(5) -0.0075(4) 0.0037(4) 0.0019(5)
O2 0.0214(5) 0.0199(5) 0.0241(5) -0.0011(4) 0.0015(4) -0.0016(4)
O3 0.0236(6) 0.0390(6) 0.0195(5) 0.0068(4) -0.0010(4) 0.0053(5)
O4 0.0213(5) 0.0313(5) 0.0137(4) -0.0011(4) 0.0018(4) 0.0045(4)
O5 0.0203(5) 0.0290(5) 0.0154(4) 0.0032(4) -0.0008(4) -0.0032(4)
N1 0.0198(6) 0.0201(5) 0.0145(5) 0.0006(4) 0.0029(5) 0.0052(5)
C1 0.0168(6) 0.0173(6) 0.0147(5) -0.0003(5) 0.0001(5) 0.0015(5)
C2 0.0232(7) 0.0177(6) 0.0158(6) -0.0002(5) -0.0001(5) 0.0019(5)
C3 0.0191(6) 0.0188(6) 0.0141(6) -0.0004(5) 0.0000(5) 0.0025(5)
C4 0.0217(7) 0.0226(6) 0.0123(5) 0.0012(5) -0.0017(5) 0.0029(5)
C5 0.0199(7) 0.0170(6) 0.0163(6) -0.0014(5) 0.0007(6) -0.0015(5)
C6 0.0234(8) 0.0254(7) 0.0326(8) 0.0038(6) -0.0026(6) -0.0051(6)
C7 0.0261(8) 0.0359(8) 0.0145(6) -0.0018(6) 0.0054(6) 0.0021(7)
C8 0.0193(7) 0.0171(6) 0.0133(5) 0.0014(5) -0.0023(5) 0.0025(5)
C9 0.0204(7) 0.0223(6) 0.0186(6) 0.0002(5) 0.0000(6) 0.0010(6)
C10 0.0270(7) 0.0208(6) 0.0237(7) 0.0029(5) -0.0049(6) -0.0034(6)
C11 0.0365(8) 0.0161(6) 0.0177(6) -0.0007(5) -0.0060(6) 0.0030(6)
C12 0.0287(7) 0.0197(6) 0.0164(6) -0.0003(5) 0.0007(6) 0.0090(6)
C13 0.0203(7) 0.0193(6) 0.0161(6) 0.0014(5) -0.0011(5) 0.0029(6)
C14 0.0195(6) 0.0121(5) 0.0157(6) -0.0018(4) -0.0001(5) -0.0009(5)
C15 0.0161(6) 0.0153(6) 0.0182(6) -0.0007(5) 0.0005(5) 0.0001(5)
C16 0.0182(6) 0.0171(6) 0.0172(6) -0.0019(5) 0.0034(5) -0.0034(5)
C17 0.0203(7) 0.0148(5) 0.0145(6) 0.0003(5) -0.0010(5) -0.0050(5)
C18 0.0161(6) 0.0143(6) 0.0198(6) -0.0009(5) -0.0016(5) -0.0011(5)
C19 0.0176(6) 0.0152(6) 0.0163(6) -0.0027(5) 0.0030(5) -0.0011(5)
C20 0.0216(7) 0.0220(6) 0.0177(6) 0.0003(5) -0.0020(5) 0.0012(6)

loop_
_atom_type_symbol
_atom_type_description
_atom_type_scat_dispersion_real
_atom_type_scat_dispersion_imag
_atom_type_scat_source
C C 0.0181 0.0091 'International Tables Vol C Tables 4.2.6.8 and 6.1.1.4'
H H 0.0000 0.0000 'International Tables Vol C Tables 4.2.6.8 and 6.1.1.4'
N N 0.0311 0.0180 'International Tables Vol C Tables 4.2.6.8 and 6.1.1.4'
O O 0.0492 0.0322 'International Tables Vol C Tables 4.2.6.8 and 6.1.1.4'

loop_
_geom_angle_atom_site_label_1
_geom_angle_atom_site_label_2
_geom_angle_atom_site_label_3
_geom_angle
C4 O2 C6 116.26(12)
C5 O4 C7 116.36(11)
C17 O5 C20 115.76(11)
C1 N1 H1 115.6(12)
C14 N1 C1 122.32(11)
C14 N1 H1 117.1(13)
N1 C1 H1A 108.0
N1 C1 C2 109.00(10)
N1 C1 C8 113.48(11)
C2 C1 H1A 108.0
C8 C1 H1A 108.0
C8 C1 C2 110.16(10)
C1 C2 H2A 108.8
C1 C2 H2B 108.8
H2A C2 H2B 107.7
C3 C2 C1 113.95(11)
C3 C2 H2A 108.8
C3 C2 H2B 108.8
C2 C3 H3 108.5
C4 C3 C2 113.31(11)
C4 C3 H3 108.5
C4 C3 C5 108.44(11)
C5 C3 C2 109.51(11)
C5 C3 H3 108.5
O1 C4 O2 124.12(14)
O1 C4 C3 126.00(13)
O2 C4 C3 109.88(11)
O3 C5 O4 125.15(12)
O3 C5 C3 124.13(13)
O4 C5 C3 110.70(11)
O2 C6 H6A 109.5
O2 C6 H6B 109.5
O2 C6 H6C 109.5
H6A C6 H6B 109.5
H6A C6 H6C 109.5
H6B C6 H6C 109.5
O4 C7 H7A 109.5
O4 C7 H7B 109.5
O4 C7 H7C 109.5
H7A C7 H7B 109.5
H7A C7 H7C 109.5
H7B C7 H7C 109.5
C9 C8 C1 120.84(12)
C9 C8 C13 118.92(12)
C13 C8 C1 120.22(12)
C8 C9 H9 119.7
C10 C9 C8 120.53(13)
C10 C9 H9 119.7
C9 C10 H10 120.0
C11 C10 C9 120.02(14)
C11 C10 H10 120.0
C10 C11 H11 120.0
C12 C11 C10 119.92(12)
C12 C11 H11 120.0
C11 C12 H12 120.0
C11 C12 C13 119.91(13)
C13 C12 H12 120.0
C8 C13 C12 120.69(13)
C8 C13 H13 119.7
C12 C13 H13 119.7
N1 C14 C15 122.78(13)
N1 C14 C19 119.32(12)
C15 C14 C19 117.82(12)
C14 C15 H15 119.7
C16 C15 C14 120.52(13)
C16 C15 H15 119.7
C15 C16 H16 119.5
C17 C16 C15 120.95(12)
C17 C16 H16 119.5
O5 C17 C16 116.57(12)
O5 C17 C18 123.96(12)
C16 C17 C18 119.46(12)
C17 C18 H18 120.1
C17 C18 C19 119.80(12)
C19 C18 H18 120.1
C14 C19 H19 119.3
C18 C19 C14 121.43(12)
C18 C19 H19 119.3
O5 C20 H20A 109.5
O5 C20 H20B 109.5
O5 C20 H20C 109.5
H20A C20 H20B 109.5
H20A C20 H20C 109.5
H20B C20 H20C 109.5

loop_
_geom_bond_atom_site_label_1
_geom_bond_atom_site_label_2
_geom_bond_distance
O1 C4 1.2015(17)
O2 C4 1.3387(17)
O2 C6 1.4496(18)
O3 C5 1.2017(17)
O4 C5 1.3282(18)
O4 C7 1.4521(16)
O5 C17 1.3838(15)
O5 C20 1.4273(17)
N1 C1 1.4541(17)
N1 C14 1.3934(16)
N1 H1 0.88(2)
C1 H1A 1.0000
C1 C2 1.5414(17)
C1 C8 1.5258(17)
C2 H2A 0.9900
C2 H2B 0.9900
C2 C3 1.5371(17)
C3 H3 1.0000
C3 C4 1.516(2)
C3 C5 1.5248(17)
C6 H6A 0.9800
C6 H6B 0.9800
C6 H6C 0.9800
C7 H7A 0.9800
C7 H7B 0.9800
C7 H7C 0.9800
C8 C9 1.3913(19)
C8 C13 1.3919(19)
C9 H9 0.9500
C9 C10 1.391(2)
C10 H10 0.9500
C10 C11 1.390(2)
C11 H11 0.9500
C11 C12 1.383(2)
C12 H12 0.9500
C12 C13 1.3928(19)
C13 H13 0.9500
C14 C15 1.4024(18)
C14 C19 1.4029(19)
C15 H15 0.9500
C15 C16 1.3895(18)
C16 H16 0.9500
C16 C17 1.3862(19)
C17 C18 1.3892(19)
C18 H18 0.9500
C18 C19 1.3926(18)
C19 H19 0.9500
C20 H20A 0.9800
C20 H20B 0.9800
C20 H20C 0.9800
